data_2225797
loop_
_publ_author_name
'Kavitha, T.'
'Thenmozhi, M.'
'Dhayalan, V.'
'Mohanakrishnan, A. K.'
'Ponnuswamy, M. N.'

_publ_section_title
;
 8,9-Dimethoxy-5-phenylsulfonyl-5<i>H</i>-benzo[<i>b</i>]carbazole
;
_journal_coeditor_code CI5059
_journal_issue 5
_journal_name_full 'Acta Crystallographica Section E'
_journal_page_first o1071
_journal_paper_doi 10.1107/S160053681001247X
_journal_volume 66
_journal_year 2010
_chemical_formula_iupac 'C24 H19 N O4 S'
_chemical_formula_moiety 'C24 H19 N O4 S'
_chemical_formula_sum 'C24 H19 N O4 S'
_chemical_formula_weight 417.46
_chemical_name_systematic
;
8,9-Dimethoxy-5-phenylsulfonyl-5<i>H</i>-benzo[<i>b</i>]carbazole
;
_space_group_IT_number 2
_symmetry_cell_setting triclinic
_symmetry_space_group_name_Hall '-P 1'
_symmetry_space_group_name_H-M 'P -1'
_atom_sites_solution_hydrogens geom
_atom_sites_solution_primary direct
_atom_sites_solution_secondary difmap
_audit_creation_method SHELXL-97
_cell_angle_alpha 100.3870(10)
_cell_angle_beta 93.168(2)
_cell_angle_gamma 105.8830(10)
_cell_formula_units_Z 2
_cell_length_a 7.8606(2)
_cell_length_b 9.5892(2)
_cell_length_c 13.8846(4)
_cell_measurement_reflns_used 7025
_cell_measurement_temperature 293(2)
_cell_measurement_theta_max 33.3
_cell_measurement_theta_min 1.5
_cell_volume 984.05(4)
_computing_cell_refinement 'SAINT (Bruker, 2004)'
_computing_data_collection 'APEX2 (Bruker, 2004)'
_computing_data_reduction 'SAINT (Bruker, 2004)'
_computing_molecular_graphics 'ORTEP-3 (Farrugia, 1997)'
_computing_publication_material 'SHELXL97 (Sheldrick, 2008) and PLATON (Spek, 2009)'
_computing_structure_refinement 'SHELXL97 (Sheldrick, 2008)'
_computing_structure_solution 'SHELXS97 (Sheldrick, 2008)'
_diffrn_ambient_temperature 293(2)
_diffrn_measured_fraction_theta_full 0.998
_diffrn_measured_fraction_theta_max 0.922
_diffrn_measurement_device_type 'Bruker Kappa APEXII area-detector'
_diffrn_measurement_method '\w and \f scans'
_diffrn_radiation_monochromator graphite
_diffrn_radiation_source 'fine-focus sealed tube'
_diffrn_radiation_type MoK\a
_diffrn_radiation_wavelength 0.71073
_diffrn_reflns_av_R_equivalents 0.0239
_diffrn_reflns_av_sigmaI/netI 0.0223
_diffrn_reflns_limit_h_max 11
_diffrn_reflns_limit_h_min -12
_diffrn_reflns_limit_k_max 13
_diffrn_reflns_limit_k_min -14
_diffrn_reflns_limit_l_max 21
_diffrn_reflns_limit_l_min -21
_diffrn_reflns_number 26246
_diffrn_reflns_theta_full 25.00
_diffrn_reflns_theta_max 33.34
_diffrn_reflns_theta_min 1.50
_diffrn_standards_number 0
_exptl_absorpt_coefficient_mu 0.197
_exptl_absorpt_correction_T_max 0.9617
_exptl_absorpt_correction_T_min 0.9433
_exptl_absorpt_correction_type multi-scan
_exptl_absorpt_process_details '(SADABS; Sheldrick, 2001)'
_exptl_crystal_colour colourless
_exptl_crystal_density_diffrn 1.409
_exptl_crystal_density_method 'not measured'
_exptl_crystal_description Block
_exptl_crystal_F_000 436
_exptl_crystal_size_max 0.30
_exptl_crystal_size_mid 0.25
_exptl_crystal_size_min 0.20
_refine_diff_density_max 0.393
_refine_diff_density_min -0.252
_refine_ls_extinction_method none
_refine_ls_goodness_of_fit_ref 1.038
_refine_ls_hydrogen_treatment constr
_refine_ls_matrix_type full
_refine_ls_number_parameters 273
_refine_ls_number_reflns 7025
_refine_ls_number_restraints 0
_refine_ls_restrained_S_all 1.038
_refine_ls_R_factor_all 0.0608
_refine_ls_R_factor_gt 0.0443
_refine_ls_shift/su_max 0.001
_refine_ls_shift/su_mean 0.000
_refine_ls_structure_factor_coef Fsqd
_refine_ls_weighting_details 'calc w=1/[\s^2^(Fo^2^)+(0.0749P)^2^+0.1333P] where P=(Fo^2^+2Fc^2^)/3'
_refine_ls_weighting_scheme calc
_refine_ls_wR_factor_gt 0.1216
_refine_ls_wR_factor_ref 0.1380
_reflns_number_gt 5372
_reflns_number_total 7025
_reflns_threshold_expression I>2\s(I)
_cod_data_source_file ci5059.cif
_cod_data_source_block I
_cod_depositor_comments
;
The following automatic conversions were performed:
'_symmetry_cell_setting' value 'Triclinic' changed to 'triclinic'
according to '/home/saulius/struct/CIF-dictionaries/cif_core.dic'
dictionary named 'cif_core.dic' version 2.4.1 from 2010-06-29.

Automatic conversion script
Id: cif_fix_enum 1527 2010-12-29 10:47:43Z saulius 
;
_cod_database_code 2225797
_cod_database_fobs_code 2225797

loop_
_symmetry_equiv_pos_as_xyz
'x, y, z'
'-x, -y, -z'

loop_
_atom_site_type_symbol
_atom_site_label
_atom_site_fract_x
_atom_site_fract_y
_atom_site_fract_z
_atom_site_U_iso_or_equiv
_atom_site_adp_type
_atom_site_calc_flag
_atom_site_refinement_flags
_atom_site_occupancy
_atom_site_disorder_assembly
_atom_site_disorder_group
S S1 0.62768(4) 0.24308(3) 0.35159(2) 0.03860(9) Uani d . 1 . .
O O1 0.54424(14) 0.18104(12) 0.42890(8) 0.0543(3) Uani d . 1 . .
O O2 0.57390(13) 0.35798(11) 0.31820(7) 0.0483(2) Uani d . 1 . .
O O3 0.84578(17) 0.47850(12) -0.16011(8) 0.0580(3) Uani d . 1 . .
O O4 0.89925(15) 0.24214(13) -0.25315(7) 0.0566(3) Uani d . 1 . .
C C1 0.6666(2) -0.24922(15) 0.16579(12) 0.0538(3) Uani d . 1 . .
H H1 0.7018 -0.2941 0.1083 0.065 Uiso calc R 1 . .
C C2 0.6256(2) -0.32426(16) 0.24138(14) 0.0600(4) Uani d . 1 . .
H H2 0.6350 -0.4200 0.2351 0.072 Uiso calc R 1 . .
C C3 0.5710(2) -0.25904(16) 0.32592(13) 0.0543(4) Uani d . 1 . .
H H3 0.5440 -0.3121 0.3757 0.065 Uiso calc R 1 . .
C C4 0.55495(18) -0.11624(15) 0.33915(11) 0.0484(3) Uani d . 1 . .
H H4 0.5166 -0.0732 0.3962 0.058 Uiso calc R 1 . .
N N5 0.59104(14) 0.10465(11) 0.25487(8) 0.0387(2) Uani d . 1 . .
C C6 0.67353(17) 0.25195(13) 0.12110(9) 0.0386(2) Uani d . 1 . .
H H6 0.6486 0.3362 0.1542 0.046 Uiso calc R 1 . .
C C7 0.76027(18) 0.37119(14) -0.01873(9) 0.0421(3) Uani d . 1 . .
H H7 0.7390 0.4572 0.0142 0.051 Uiso calc R 1 . .
C C8 0.81631(18) 0.36643(15) -0.11016(9) 0.0430(3) Uani d . 1 . .
C C9 0.84830(17) 0.23465(15) -0.16184(9) 0.0432(3) Uani d . 1 . .
C C10 0.82608(18) 0.11485(15) -0.11883(9) 0.0442(3) Uani d . 1 . .
H H10 0.8490 0.0300 -0.1525 0.053 Uiso calc R 1 . .
C C11 0.74574(18) -0.00587(13) 0.02134(10) 0.0424(3) Uani d . 1 . .
H H11 0.7687 -0.0913 -0.0112 0.051 Uiso calc R 1 . .
C C12 0.85883(16) 0.30130(14) 0.38223(8) 0.0386(2) Uani d . 1 . .
C C13 0.9589(2) 0.42875(18) 0.35613(11) 0.0530(3) Uani d . 1 . .
H H13 0.9045 0.4838 0.3228 0.064 Uiso calc R 1 . .
C C14 1.1410(2) 0.4730(2) 0.38032(12) 0.0677(5) Uani d . 1 . .
H H14 1.2102 0.5592 0.3641 0.081 Uiso calc R 1 . .
C C15 1.2202(2) 0.3895(2) 0.42836(13) 0.0687(5) Uani d . 1 . .
H H15 1.3429 0.4197 0.4445 0.082 Uiso calc R 1 . .
C C16 1.1192(3) 0.2617(2) 0.45275(15) 0.0726(5) Uani d . 1 . .
H H16 1.1743 0.2055 0.4845 0.087 Uiso calc R 1 . .
C C17 0.9365(2) 0.21628(18) 0.43036(12) 0.0575(4) Uani d . 1 . .
H H17 0.8674 0.1306 0.4473 0.069 Uiso calc R 1 . .
C C18 0.68934(16) 0.00057(12) 0.11331(9) 0.0379(2) Uani d . 1 . .
C C19 0.65257(15) 0.12981(12) 0.16256(8) 0.0348(2) Uani d . 1 . .
C C20 0.65429(16) -0.10571(13) 0.17721(10) 0.0406(2) Uani d . 1 . .
C C21 0.59885(15) -0.04054(13) 0.26328(10) 0.0396(2) Uani d . 1 . .
C C22 0.76869(16) 0.11715(13) -0.02368(9) 0.0382(2) Uani d . 1 . .
C C23 0.73374(16) 0.24697(12) 0.02715(8) 0.0368(2) Uani d . 1 . .
C C24 0.8057(3) 0.60947(18) -0.11663(13) 0.0630(4) Uani d . 1 . .
H H24A 0.6826 0.5860 -0.1055 0.094 Uiso calc R 1 . .
H H24B 0.8287 0.6784 -0.1600 0.094 Uiso calc R 1 . .
H H24C 0.8788 0.6528 -0.0550 0.094 Uiso calc R 1 . .
C C25 0.9127(2) 0.1091(2) -0.31191(12) 0.0639(4) Uani d . 1 . .
H H25A 1.0028 0.0769 -0.2805 0.096 Uiso calc R 1 . .
H H25B 0.9438 0.1264 -0.3755 0.096 Uiso calc R 1 . .
H H25C 0.8005 0.0341 -0.3195 0.096 Uiso calc R 1 . .

loop_
_atom_site_aniso_label
_atom_site_aniso_U_11
_atom_site_aniso_U_22
_atom_site_aniso_U_33
_atom_site_aniso_U_12
_atom_site_aniso_U_13
_atom_site_aniso_U_23
S1 0.04190(16) 0.04201(16) 0.03897(15) 0.01777(12) 0.01525(11) 0.01425(11)
O1 0.0600(6) 0.0618(6) 0.0504(5) 0.0199(5) 0.0287(5) 0.0245(5)
O2 0.0553(5) 0.0502(5) 0.0523(5) 0.0299(4) 0.0170(4) 0.0168(4)
O3 0.0840(8) 0.0512(6) 0.0463(5) 0.0219(5) 0.0177(5) 0.0221(4)
O4 0.0694(7) 0.0673(7) 0.0392(5) 0.0250(5) 0.0174(5) 0.0151(4)
C1 0.0658(9) 0.0351(6) 0.0620(9) 0.0165(6) 0.0024(7) 0.0124(6)
C2 0.0685(9) 0.0359(6) 0.0768(11) 0.0123(6) -0.0037(8) 0.0224(7)
C3 0.0503(7) 0.0453(7) 0.0676(9) 0.0041(6) -0.0019(6) 0.0296(7)
C4 0.0456(6) 0.0460(7) 0.0551(7) 0.0068(5) 0.0065(6) 0.0241(6)
N5 0.0430(5) 0.0359(5) 0.0405(5) 0.0118(4) 0.0081(4) 0.0140(4)
C6 0.0494(6) 0.0326(5) 0.0367(5) 0.0152(4) 0.0084(5) 0.0084(4)
C7 0.0546(7) 0.0358(5) 0.0382(6) 0.0146(5) 0.0078(5) 0.0103(4)
C8 0.0482(6) 0.0444(6) 0.0377(6) 0.0121(5) 0.0051(5) 0.0134(5)
C9 0.0442(6) 0.0520(7) 0.0340(5) 0.0147(5) 0.0057(5) 0.0088(5)
C10 0.0513(7) 0.0448(6) 0.0381(6) 0.0186(5) 0.0072(5) 0.0044(5)
C11 0.0524(7) 0.0340(5) 0.0428(6) 0.0173(5) 0.0050(5) 0.0054(4)
C12 0.0426(6) 0.0437(6) 0.0313(5) 0.0159(5) 0.0085(4) 0.0052(4)
C13 0.0522(7) 0.0612(8) 0.0453(7) 0.0092(6) 0.0095(6) 0.0198(6)
C14 0.0506(8) 0.0878(12) 0.0531(8) -0.0009(8) 0.0129(7) 0.0152(8)
C15 0.0437(7) 0.0943(13) 0.0579(9) 0.0186(8) 0.0040(7) -0.0083(9)
C16 0.0676(10) 0.0737(11) 0.0762(12) 0.0361(9) -0.0170(9) -0.0025(9)
C17 0.0611(8) 0.0498(8) 0.0610(9) 0.0184(6) -0.0082(7) 0.0106(6)
C18 0.0411(6) 0.0313(5) 0.0414(6) 0.0105(4) 0.0015(4) 0.0084(4)
C19 0.0370(5) 0.0329(5) 0.0356(5) 0.0105(4) 0.0036(4) 0.0089(4)
C20 0.0416(6) 0.0327(5) 0.0477(6) 0.0089(4) -0.0004(5) 0.0127(5)
C21 0.0359(5) 0.0349(5) 0.0482(6) 0.0065(4) 0.0014(5) 0.0157(5)
C22 0.0417(6) 0.0369(5) 0.0362(5) 0.0129(4) 0.0036(4) 0.0060(4)
C23 0.0425(6) 0.0337(5) 0.0344(5) 0.0112(4) 0.0042(4) 0.0074(4)
C24 0.0872(12) 0.0493(8) 0.0610(9) 0.0243(8) 0.0164(8) 0.0236(7)
C25 0.0695(10) 0.0806(11) 0.0418(7) 0.0277(8) 0.0139(7) 0.0017(7)

loop_
_atom_type_symbol
_atom_type_description
_atom_type_scat_dispersion_real
_atom_type_scat_dispersion_imag
_atom_type_scat_source
C C 0.0033 0.0016 'International Tables Vol C Tables 4.2.6.8 and 6.1.1.4'
H H 0.0000 0.0000 'International Tables Vol C Tables 4.2.6.8 and 6.1.1.4'
N N 0.0061 0.0033 'International Tables Vol C Tables 4.2.6.8 and 6.1.1.4'
O O 0.0106 0.0060 'International Tables Vol C Tables 4.2.6.8 and 6.1.1.4'
S S 0.1246 0.1234 'International Tables Vol C Tables 4.2.6.8 and 6.1.1.4'

loop_
_geom_angle_atom_site_label_1
_geom_angle_atom_site_label_2
_geom_angle_atom_site_label_3
_geom_angle_site_symmetry_1
_geom_angle_site_symmetry_3
_geom_angle
_geom_angle_publ_flag
O2 S1 O1 . . 119.60(6) ?
O2 S1 N5 . . 106.42(6) ?
O1 S1 N5 . . 106.38(6) ?
O2 S1 C12 1 . 109.08(6) ?
O2 S1 C12 . . 109.08(6) ?
O1 S1 C12 . . 109.33(6) ?
O1 S1 C12 1 . 109.33(6) ?
N5 S1 C12 . . 105.02(5) ?
C8 O3 C24 . . 117.66(12) ?
C9 O4 C25 . . 116.75(12) ?
C2 C1 C20 . . 118.78(15) ?
C2 C1 H1 . . 120.6 ?
C20 C1 H1 . . 120.6 ?
C3 C2 C1 . . 120.75(14) ?
C3 C2 H2 . . 119.6 ?
C1 C2 H2 . . 119.6 ?
C2 C3 C4 . . 121.93(14) ?
C2 C3 H3 . . 119.0 ?
C4 C3 H3 . . 119.0 ?
C3 C4 C21 . . 117.01(15) ?
C3 C4 H4 . . 121.5 ?
C21 C4 H4 . . 121.5 ?
C19 N5 C21 . . 107.00(9) ?
C19 N5 S1 . . 120.99(8) ?
C21 N5 S1 . . 122.60(8) ?
C19 C6 C23 . . 118.47(11) ?
C19 C6 H6 . . 120.8 ?
C23 C6 H6 . . 120.8 ?
C8 C7 C23 . . 121.15(12) ?
C8 C7 H7 . . 119.4 ?
C23 C7 H7 . . 119.4 ?
O3 C8 C7 . . 125.72(13) ?
O3 C8 C9 . . 114.26(11) ?
C7 C8 C9 . . 120.02(12) ?
O4 C9 C10 . . 125.54(12) ?
O4 C9 C8 . . 114.56(12) ?
C10 C9 C8 . . 119.89(12) ?
C9 C10 C22 . . 121.20(12) ?
C9 C10 H10 . . 119.4 ?
C22 C10 H10 . . 119.4 ?
C18 C11 C22 . . 119.80(11) ?
C18 C11 H11 . . 120.1 ?
C22 C11 H11 . . 120.1 ?
C17 C12 C13 . . 121.76(13) ?
C17 C12 S1 . . 118.76(11) ?
C13 C12 S1 . . 119.47(11) ?
C14 C13 C12 . . 118.85(16) ?
C14 C13 H13 . . 120.6 ?
C12 C13 H13 . . 120.6 ?
C15 C14 C13 . . 120.03(17) ?
C15 C14 H14 . . 120.0 ?
C13 C14 H14 . . 120.0 ?
C14 C15 C16 . . 120.53(15) ?
C14 C15 H15 . . 119.7 ?
C16 C15 H15 . . 119.7 ?
C15 C16 C17 . . 120.44(17) ?
C15 C16 H16 . . 119.8 ?
C17 C16 H16 . . 119.8 ?
C12 C17 C16 . . 118.38(16) ?
C12 C17 H17 . . 120.8 ?
C16 C17 H17 . . 120.8 ?
C11 C18 C19 . . 120.27(11) ?
C11 C18 C20 . . 132.36(11) ?
C19 C18 C20 . . 107.37(11) ?
C6 C19 C18 . . 121.62(11) ?
C6 C19 N5 . . 129.82(10) ?
C18 C19 N5 . . 108.55(9) ?
C1 C20 C21 . . 120.01(12) ?
C1 C20 C18 . . 131.88(13) ?
C21 C20 C18 . . 108.10(11) ?
C4 C21 C20 . . 121.51(12) ?
C4 C21 N5 . . 129.56(13) ?
C20 C21 N5 . . 108.88(10) ?
C11 C22 C10 . . 121.58(11) ?
C11 C22 C23 . . 119.36(11) ?
C10 C22 C23 . . 119.06(11) ?
C6 C23 C22 . . 120.47(11) ?
C6 C23 C7 . . 120.86(11) ?
C22 C23 C7 . . 118.67(11) ?
O3 C24 H24A . . 109.5 ?
O3 C24 H24B . . 109.5 ?
H24A C24 H24B . . 109.5 ?
O3 C24 H24C . . 109.5 ?
H24A C24 H24C . . 109.5 ?
H24B C24 H24C . . 109.5 ?
O4 C25 H25A . . 109.5 ?
O4 C25 H25B . . 109.5 ?
H25A C25 H25B . . 109.5 ?
O4 C25 H25C . . 109.5 ?
H25A C25 H25C . . 109.5 ?
H25B C25 H25C . . 109.5 ?

loop_
_geom_bond_atom_site_label_1
_geom_bond_atom_site_label_2
_geom_bond_site_symmetry_2
_geom_bond_distance
_geom_bond_publ_flag
S1 O2 1 1.4231(10) ?
S1 O2 . 1.4231(10) ?
S1 O1 . 1.4251(9) ?
S1 O1 1 1.4251(9) ?
S1 N5 . 1.6594(11) ?
S1 C12 . 1.7515(13) ?
O3 C8 . 1.3564(15) ?
O3 C24 . 1.416(2) ?
O4 C9 . 1.3587(15) ?
O4 C25 . 1.4183(19) ?
C1 C2 . 1.381(2) ?
C1 C20 . 1.3872(18) ?
C1 H1 . 0.93 ?
C2 C3 . 1.375(3) ?
C2 H2 . 0.93 ?
C3 C4 . 1.390(2) ?
C3 H3 . 0.93 ?
C4 C21 . 1.3909(17) ?
C4 H4 . 0.93 ?
N5 C19 . 1.4321(14) ?
N5 C21 . 1.4355(15) ?
C6 C19 . 1.3705(15) ?
C6 C23 . 1.4093(16) ?
C6 H6 . 0.93 ?
C7 C8 . 1.3637(17) ?
C7 C23 . 1.4215(16) ?
C7 H7 . 0.93 ?
C8 C9 . 1.4289(19) ?
C9 C10 . 1.3623(19) ?
C10 C22 . 1.4177(17) ?
C10 H10 . 0.93 ?
C11 C18 . 1.3712(17) ?
C11 C22 . 1.4060(17) ?
C11 H11 . 0.93 ?
C12 C17 . 1.3811(19) ?
C12 C13 . 1.3816(19) ?
C13 C14 . 1.380(2) ?
C13 H13 . 0.93 ?
C14 C15 . 1.376(3) ?
C14 H14 . 0.93 ?
C15 C16 . 1.376(3) ?
C15 H15 . 0.93 ?
C16 C17 . 1.381(2) ?
C16 H16 . 0.93 ?
C17 H17 . 0.93 ?
C18 C19 . 1.4139(16) ?
C18 C20 . 1.4494(16) ?
C20 C21 . 1.3950(19) ?
C22 C23 . 1.4196(17) ?
C24 H24A . 0.96 ?
C24 H24B . 0.96 ?
C24 H24C . 0.96 ?
C25 H25A . 0.96 ?
C25 H25B . 0.96 ?
C25 H25C . 0.96 ?

loop_
_geom_hbond_atom_site_label_D
_geom_hbond_atom_site_label_H
_geom_hbond_atom_site_label_A
_geom_hbond_site_symmetry_A
_geom_hbond_distance_DH
_geom_hbond_distance_HA
_geom_hbond_distance_DA
_geom_hbond_angle_DHA
C4 H4 O1 1 0.93 2.34 2.9238(19) 120
C6 H6 O2 1 0.93 2.37 2.9674(15) 122
C2 H2 O2 1_545 0.93 2.55 3.3361(17) 143
C24 H24C Cg1 2_765 0.96 2.84 3.727(2) 154
C25 H25A Cg2 2_755 0.96 2.90 3.628(2) 134

loop_
_geom_torsion_atom_site_label_1
_geom_torsion_atom_site_label_2
_geom_torsion_atom_site_label_3
_geom_torsion_atom_site_label_4
_geom_torsion_site_symmetry_1
_geom_torsion_site_symmetry_2
_geom_torsion_site_symmetry_3
_geom_torsion_site_symmetry_4
_geom_torsion
_geom_torsion_publ_flag
O2 S1 O1 O1 1 . . 1 0.00(16) ?
O2 S1 O1 O1 . . . 1 0.00(16) ?
N5 S1 O1 O1 . . . 1 0.00(14) ?
C12 S1 O1 O1 . . . 1 0.00(17) ?
O1 S1 O2 O2 . . . 1 0.00(14) ?
O1 S1 O2 O2 1 . . 1 0.00(14) ?
N5 S1 O2 O2 . . . 1 0.00(15) ?
C12 S1 O2 O2 . . . 1 0.00(16) ?
C20 C1 C2 C3 . . . . 0.9(2) ?
C1 C2 C3 C4 . . . . -0.1(2) ?
C2 C3 C4 C21 . . . . -0.8(2) ?
O2 S1 N5 C19 1 . . . 49.36(10) ?
O2 S1 N5 C19 . . . . 49.36(10) ?
O1 S1 N5 C19 . . . . 177.92(9) ?
O1 S1 N5 C19 1 . . . 177.92(9) ?
C12 S1 N5 C19 . . . . -66.23(10) ?
O2 S1 N5 C21 1 . . . -168.55(9) ?
O2 S1 N5 C21 . . . . -168.55(9) ?
O1 S1 N5 C21 . . . . -39.99(11) ?
O1 S1 N5 C21 1 . . . -39.99(11) ?
C12 S1 N5 C21 . . . . 75.86(10) ?
C24 O3 C8 C7 . . . . -3.8(2) ?
C24 O3 C8 C9 . . . . 175.91(13) ?
C23 C7 C8 O3 . . . . -179.89(12) ?
C23 C7 C8 C9 . . . . 0.4(2) ?
C25 O4 C9 C10 . . . . 6.8(2) ?
C25 O4 C9 C8 . . . . -172.91(13) ?
O3 C8 C9 O4 . . . . -1.32(17) ?
C7 C8 C9 O4 . . . . 178.41(12) ?
O3 C8 C9 C10 . . . . 179.00(12) ?
C7 C8 C9 C10 . . . . -1.3(2) ?
O4 C9 C10 C22 . . . . -178.64(12) ?
C8 C9 C10 C22 . . . . 1.0(2) ?
O2 S1 C12 C17 1 . . . 170.30(11) ?
O2 S1 C12 C17 . . . . 170.30(11) ?
O1 S1 C12 C17 . . . . 37.83(12) ?
O1 S1 C12 C17 1 . . . 37.83(12) ?
N5 S1 C12 C17 . . . . -75.97(12) ?
O2 S1 C12 C13 1 . . . -10.97(13) ?
O2 S1 C12 C13 . . . . -10.97(13) ?
O1 S1 C12 C13 . . . . -143.44(11) ?
O1 S1 C12 C13 1 . . . -143.44(11) ?
N5 S1 C12 C13 . . . . 102.76(11) ?
C17 C12 C13 C14 . . . . -1.0(2) ?
S1 C12 C13 C14 . . . . -179.69(12) ?
C12 C13 C14 C15 . . . . 0.9(2) ?
C13 C14 C15 C16 . . . . 0.0(3) ?
C14 C15 C16 C17 . . . . -0.8(3) ?
C13 C12 C17 C16 . . . . 0.2(2) ?
S1 C12 C17 C16 . . . . 178.91(12) ?
C15 C16 C17 C12 . . . . 0.7(3) ?
C22 C11 C18 C19 . . . . 0.61(19) ?
C22 C11 C18 C20 . . . . -179.99(12) ?
C23 C6 C19 C18 . . . . -0.16(18) ?
C23 C6 C19 N5 . . . . -178.68(11) ?
C11 C18 C19 C6 . . . . -0.69(18) ?
C20 C18 C19 C6 . . . . 179.78(11) ?
C11 C18 C19 N5 . . . . 178.11(11) ?
C20 C18 C19 N5 . . . . -1.42(13) ?
C21 N5 C19 C6 . . . . -178.66(12) ?
S1 N5 C19 C6 . . . . -31.42(17) ?
C21 N5 C19 C18 . . . . 2.67(12) ?
S1 N5 C19 C18 . . . . 149.90(9) ?
C2 C1 C20 C21 . . . . -0.9(2) ?
C2 C1 C20 C18 . . . . 179.24(14) ?
C11 C18 C20 C1 . . . . 0.0(2) ?
C19 C18 C20 C1 . . . . 179.45(14) ?
C11 C18 C20 C21 . . . . -179.87(13) ?
C19 C18 C20 C21 . . . . -0.41(13) ?
C3 C4 C21 C20 . . . . 0.81(19) ?
C3 C4 C21 N5 . . . . 178.13(12) ?
C1 C20 C21 C4 . . . . 0.02(19) ?
C18 C20 C21 C4 . . . . 179.91(11) ?
C1 C20 C21 N5 . . . . -177.80(12) ?
C18 C20 C21 N5 . . . . 2.09(13) ?
C19 N5 C21 C4 . . . . 179.47(12) ?
S1 N5 C21 C4 . . . . 32.88(17) ?
C19 N5 C21 C20 . . . . -2.94(13) ?
S1 N5 C21 C20 . . . . -149.53(9) ?
C18 C11 C22 C10 . . . . -179.74(11) ?
C18 C11 C22 C23 . . . . 0.28(19) ?
C9 C10 C22 C11 . . . . -179.87(12) ?
C9 C10 C22 C23 . . . . 0.11(19) ?
C19 C6 C23 C22 . . . . 1.07(18) ?
C19 C6 C23 C7 . . . . -179.10(12) ?
C11 C22 C23 C6 . . . . -1.14(18) ?
C10 C22 C23 C6 . . . . 178.88(11) ?
C11 C22 C23 C7 . . . . 179.02(12) ?
C10 C22 C23 C7 . . . . -0.95(18) ?
C8 C7 C23 C6 . . . . -179.15(12) ?
C8 C7 C23 C22 . . . . 0.7(2) ?
